data_4303217
loop_
_publ_author_name
'Andrzej W. Misio\/lek'
'Andrew S. Ichimura'
'Robert A. Gentner'
'Rui H. Huang'
'Vanessa P. McCaffrey'
'James E. Jackson'

_publ_section_title
;
Building Blocks for Molecule-Based Magnets: Radical Anions and Dianions of
Substituted 3,6-Dimethylenecyclohexane-1,2,4,5-tetrones as Paramagnetic
Bridging Ligands
;
_journal_name_full 'Inorganic Chemistry'
_journal_page_first 9005
_journal_page_last 9017
_journal_paper_doi 10.1021/ic901390n
_journal_volume 48
_journal_year 2009
_chemical_formula_sum 'C46 H58 N4 O7 S3'
_chemical_formula_weight 875.14
_chemical_name_systematic
; 
 ? 
;
_space_group_IT_number 14
_symmetry_cell_setting monoclinic
_symmetry_space_group_name_Hall '-P 2yn'
_symmetry_space_group_name_H-M 'P 1 21/n 1'
_atom_sites_solution_hydrogens geom
_atom_sites_solution_primary direct
_atom_sites_solution_secondary difmap
_audit_creation_method SHELXL-97
_cell_angle_alpha 90.00
_cell_angle_beta 101.31(3)
_cell_angle_gamma 90.00
_cell_formula_units_Z 4
_cell_length_a 21.092(4)
_cell_length_b 8.0588(16)
_cell_length_c 26.781(5)
_cell_measurement_temperature 293(2)
_cell_volume 4463.7(16)
_computing_structure_refinement 'SHELXL-97 (Sheldrick, 1997)'
_computing_structure_solution 'SHELXS-97 (Sheldrick, 1990)'
_diffrn_ambient_temperature 293(2)
_diffrn_measured_fraction_theta_full 0.944
_diffrn_measured_fraction_theta_max 0.944
_diffrn_radiation_monochromator graphite
_diffrn_radiation_source 'fine-focus sealed tube'
_diffrn_radiation_type MoK\a
_diffrn_radiation_wavelength 0.71073
_diffrn_reflns_av_R_equivalents 0.1328
_diffrn_reflns_av_sigmaI/netI 0.1821
_diffrn_reflns_limit_h_max 27
_diffrn_reflns_limit_h_min -26
_diffrn_reflns_limit_k_max 10
_diffrn_reflns_limit_k_min -9
_diffrn_reflns_limit_l_max 35
_diffrn_reflns_limit_l_min -34
_diffrn_reflns_number 37199
_diffrn_reflns_theta_full 28.30
_diffrn_reflns_theta_max 28.30
_diffrn_reflns_theta_min 1.37
_exptl_absorpt_coefficient_mu 0.221
_exptl_crystal_density_diffrn 1.302
_exptl_crystal_density_method 'not measured'
_exptl_crystal_F_000 1864
_exptl_crystal_size_max 0.4
_exptl_crystal_size_mid 0.3
_exptl_crystal_size_min 0.2
_refine_diff_density_max 1.468
_refine_diff_density_min -0.627
_refine_diff_density_rms 0.082
_refine_ls_extinction_method none
_refine_ls_goodness_of_fit_ref 0.856
_refine_ls_hydrogen_treatment mixed
_refine_ls_matrix_type full
_refine_ls_number_parameters 541
_refine_ls_number_reflns 10489
_refine_ls_number_restraints 0
_refine_ls_restrained_S_all 0.856
_refine_ls_R_factor_all 0.1556
_refine_ls_R_factor_gt 0.0690
_refine_ls_shift/su_max 0.000
_refine_ls_shift/su_mean 0.000
_refine_ls_structure_factor_coef Fsqd
_refine_ls_weighting_details 'calc w=1/[\s^2^(Fo^2^)+(0.1000P)^2^+0.0000P] where P=(Fo^2^+2Fc^2^)/3'
_refine_ls_weighting_scheme calc
_refine_ls_wR_factor_gt 0.1743
_refine_ls_wR_factor_ref 0.1968
_reflns_number_gt 4496
_reflns_number_total 10489
_reflns_threshold_expression >2sigma(I)
_cod_data_source_file ic901390n_si_002_4.cif
_cod_data_source_block 5.(Me2SO)3
_cod_original_cell_volume 4463.7(15)
_cod_database_code 4303217

loop_
_symmetry_equiv_pos_as_xyz
'x, y, z'
'-x+1/2, y+1/2, -z+1/2'
'-x, -y, -z'
'x-1/2, -y-1/2, z-1/2'

loop_
_atom_site_label
_atom_site_type_symbol
_atom_site_fract_x
_atom_site_fract_y
_atom_site_fract_z
_atom_site_U_iso_or_equiv
_atom_site_adp_type
_atom_site_occupancy
_atom_site_symmetry_multiplicity
_atom_site_calc_flag
_atom_site_refinement_flags
_atom_site_disorder_assembly
_atom_site_disorder_group
C1 C 0.53502(14) 0.3157(4) 0.21088(11) 0.0210(7) Uani 1 1 d . . .
C2 C 0.48244(14) 0.1962(4) 0.20563(11) 0.0196(7) Uani 1 1 d . . .
C3 C 0.43041(15) 0.2133(4) 0.23942(12) 0.0222(8) Uani 1 1 d . . .
C4 C 0.44839(14) 0.2954(4) 0.28896(11) 0.0204(7) Uani 1 1 d . . .
C5 C 0.50849(15) 0.3944(4) 0.29849(12) 0.0245(8) Uani 1 1 d . . .
C6 C 0.54242(15) 0.4313(4) 0.25357(12) 0.0221(8) Uani 1 1 d . . .
O7 O 0.47533(10) 0.0772(3) 0.17567(8) 0.0299(6) Uani 1 1 d . . .
O8 O 0.37874(10) 0.1406(3) 0.22357(9) 0.0350(6) Uani 1 1 d . . .
O9 O 0.53154(12) 0.4632(4) 0.33901(9) 0.0437(7) Uani 1 1 d . . .
O10 O 0.57530(12) 0.5590(3) 0.25714(9) 0.0373(6) Uani 1 1 d . . .
C11 C 0.57813(14) 0.3216(4) 0.17537(11) 0.0213(7) Uani 1 1 d . . .
C12 C 0.55406(14) 0.2915(4) 0.12104(11) 0.0216(7) Uani 1 1 d . . .
C13 C 0.49118(14) 0.3410(4) 0.09673(12) 0.0241(8) Uani 1 1 d . . .
H13 H 0.4639 0.3871 0.1164 0.029 Uiso 1 1 calc R . .
C14 C 0.46907(15) 0.3236(4) 0.04564(12) 0.0274(8) Uani 1 1 d . . .
H14 H 0.4278 0.3610 0.0313 0.033 Uiso 1 1 calc R . .
C15 C 0.50828(15) 0.2486(4) 0.01358(12) 0.0243(8) Uani 1 1 d . . .
C16 C 0.57050(15) 0.1905(4) 0.03798(12) 0.0244(8) Uani 1 1 d . . .
H16 H 0.5969 0.1375 0.0189 0.029 Uiso 1 1 calc R . .
C17 C 0.59212(15) 0.2119(4) 0.08974(12) 0.0238(8) Uani 1 1 d . . .
H17 H 0.6330 0.1729 0.1046 0.029 Uiso 1 1 calc R . .
N18 N 0.48688(13) 0.2305(4) -0.03732(10) 0.0311(7) Uani 1 1 d . . .
C19 C 0.42184(16) 0.2851(5) -0.06170(13) 0.0394(10) Uani 1 1 d . . .
H19A H 0.4150 0.2629 -0.0976 0.059 Uiso 1 1 calc R . .
H19B H 0.4176 0.4020 -0.0563 0.059 Uiso 1 1 calc R . .
H19C H 0.3903 0.2261 -0.0472 0.059 Uiso 1 1 calc R . .
C20 C 0.52851(18) 0.1619(6) -0.06990(13) 0.0439(11) Uani 1 1 d . . .
H20A H 0.5053 0.1588 -0.1045 0.066 Uiso 1 1 calc R . .
H20B H 0.5414 0.0515 -0.0589 0.066 Uiso 1 1 calc R . .
H20C H 0.5662 0.2304 -0.0677 0.066 Uiso 1 1 calc R . .
C21 C 0.64654(14) 0.3566(4) 0.19239(12) 0.0216(7) Uani 1 1 d . . .
C22 C 0.67975(15) 0.3140(4) 0.24217(12) 0.0258(8) Uani 1 1 d . . .
H22 H 0.6562 0.2718 0.2652 0.031 Uiso 1 1 calc R . .
C23 C 0.74539(15) 0.3330(4) 0.25743(12) 0.0258(8) Uani 1 1 d . . .
H23 H 0.7651 0.3017 0.2902 0.031 Uiso 1 1 calc R . .
C24 C 0.78375(15) 0.3992(4) 0.22434(12) 0.0256(8) Uani 1 1 d . . .
C25 C 0.75066(15) 0.4514(4) 0.17477(12) 0.0252(8) Uani 1 1 d . . .
H25 H 0.7737 0.4996 0.1523 0.030 Uiso 1 1 calc R . .
C26 C 0.68541(15) 0.4304(4) 0.16064(12) 0.0237(8) Uani 1 1 d . . .
H26 H 0.6652 0.4663 0.1284 0.028 Uiso 1 1 calc R . .
N27 N 0.84926(12) 0.4118(4) 0.23898(11) 0.0287(7) Uani 1 1 d . . .
C28 C 0.88092(16) 0.3777(5) 0.29217(13) 0.0350(9) Uani 1 1 d . . .
H28A H 0.9267 0.3941 0.2960 0.053 Uiso 1 1 calc R . .
H28B H 0.8725 0.2650 0.3006 0.053 Uiso 1 1 calc R . .
H28C H 0.8641 0.4516 0.3145 0.053 Uiso 1 1 calc R . .
C29 C 0.89297(16) 0.4434(5) 0.20285(14) 0.0377(10) Uani 1 1 d . . .
H29A H 0.9368 0.4496 0.2213 0.057 Uiso 1 1 calc R . .
H29B H 0.8813 0.5464 0.1854 0.057 Uiso 1 1 calc R . .
H29C H 0.8891 0.3547 0.1785 0.057 Uiso 1 1 calc R . .
C30 C 0.40985(15) 0.2796(4) 0.32703(12) 0.0220(7) Uani 1 1 d . . .
C31 C 0.33946(15) 0.2708(4) 0.31452(11) 0.0216(7) Uani 1 1 d . . .
C32 C 0.30311(15) 0.1809(4) 0.34478(12) 0.0230(8) Uani 1 1 d . . .
H32 H 0.3252 0.1268 0.3737 0.028 Uiso 1 1 calc R . .
C33 C 0.23645(15) 0.1701(4) 0.33337(12) 0.0243(8) Uani 1 1 d . . .
H33 H 0.2148 0.1080 0.3540 0.029 Uiso 1 1 calc R . .
C34 C 0.20072(15) 0.2542(4) 0.28988(13) 0.0255(8) Uani 1 1 d . . .
C35 C 0.23631(15) 0.3483(4) 0.26020(13) 0.0275(8) Uani 1 1 d . . .
H35 H 0.2144 0.4070 0.2322 0.033 Uiso 1 1 calc R . .
C36 C 0.30288(15) 0.3543(4) 0.27213(12) 0.0243(8) Uani 1 1 d . . .
H36 H 0.3246 0.4160 0.2514 0.029 Uiso 1 1 calc R . .
N37 N 0.13479(13) 0.2383(4) 0.27720(11) 0.0340(7) Uani 1 1 d . . .
C38 C 0.09754(17) 0.1690(5) 0.31214(15) 0.0446(11) Uani 1 1 d . . .
H38A H 0.0525 0.1682 0.2964 0.067 Uiso 1 1 calc R . .
H38B H 0.1037 0.2352 0.3425 0.067 Uiso 1 1 calc R . .
H38C H 0.1117 0.0575 0.3207 0.067 Uiso 1 1 calc R . .
C39 C 0.09928(17) 0.2874(5) 0.22609(16) 0.0509(12) Uani 1 1 d . . .
H39A H 0.0539 0.2682 0.2238 0.076 Uiso 1 1 calc R . .
H39B H 0.1144 0.2227 0.2007 0.076 Uiso 1 1 calc R . .
H39C H 0.1065 0.4030 0.2206 0.076 Uiso 1 1 calc R . .
C40 C 0.44057(14) 0.2694(4) 0.38139(11) 0.0219(7) Uani 1 1 d . . .
C41 C 0.50025(15) 0.1840(4) 0.39806(12) 0.0240(8) Uani 1 1 d . . .
H41 H 0.5210 0.1374 0.3739 0.029 Uiso 1 1 calc R . .
C42 C 0.52788(15) 0.1686(4) 0.44849(12) 0.0252(8) Uani 1 1 d . . .
H42 H 0.5664 0.1100 0.4577 0.030 Uiso 1 1 calc R . .
C43 C 0.49880(15) 0.2408(4) 0.48747(12) 0.0248(8) Uani 1 1 d . . .
C44 C 0.43969(15) 0.3295(4) 0.47073(12) 0.0279(8) Uani 1 1 d . . .
H44 H 0.4196 0.3807 0.4946 0.033 Uiso 1 1 calc R . .
C45 C 0.41203(15) 0.3399(4) 0.41956(12) 0.0246(8) Uani 1 1 d . . .
H45 H 0.3730 0.3960 0.4100 0.030 Uiso 1 1 calc R . .
N46 N 0.52508(13) 0.2259(4) 0.53758(10) 0.0287(7) Uani 1 1 d . . .
C47 C 0.58917(16) 0.1509(5) 0.55410(13) 0.0377(10) Uani 1 1 d . . .
H47A H 0.6001 0.1500 0.5906 0.057 Uiso 1 1 calc R . .
H47B H 0.6207 0.2144 0.5409 0.057 Uiso 1 1 calc R . .
H47C H 0.5886 0.0392 0.5416 0.057 Uiso 1 1 calc R . .
C48 C 0.49106(17) 0.2850(5) 0.57695(13) 0.0370(9) Uani 1 1 d . . .
H48A H 0.5170 0.2634 0.6100 0.055 Uiso 1 1 calc R . .
H48B H 0.4505 0.2282 0.5737 0.055 Uiso 1 1 calc R . .
H48C H 0.4835 0.4022 0.5730 0.055 Uiso 1 1 calc R . .
S49 S 0.27304(6) 0.21572(16) 0.08107(4) 0.0544(3) Uani 1 1 d . . .
O50 O 0.30795(17) 0.3827(4) 0.08652(12) 0.0728(10) Uani 1 1 d . . .
C51 C 0.24623(19) 0.1793(6) 0.13870(15) 0.0568(13) Uani 1 1 d . . .
H51A H 0.2114 0.2538 0.1411 0.085 Uiso 1 1 calc R . .
H51B H 0.2813 0.1976 0.1670 0.085 Uiso 1 1 calc R . .
H51C H 0.2314 0.0669 0.1394 0.085 Uiso 1 1 calc R . .
C52 C 0.33476(19) 0.0628(6) 0.08920(19) 0.0600(13) Uani 1 1 d . . .
H52A H 0.3559 0.0650 0.0605 0.090 Uiso 1 1 calc R . .
H52B H 0.3160 -0.0447 0.0917 0.090 Uiso 1 1 calc R . .
H52C H 0.3658 0.0855 0.1198 0.090 Uiso 1 1 calc R . .
S53 S 0.20991(5) 0.54160(14) -0.01532(4) 0.0469(3) Uani 1 1 d . . .
O54 O 0.16536(13) 0.6036(4) -0.06252(12) 0.0662(9) Uani 1 1 d . . .
C55 C 0.2379(2) 0.7159(6) 0.02337(15) 0.0589(13) Uani 1 1 d . . .
H55A H 0.2030 0.7605 0.0375 0.088 Uiso 1 1 calc R . .
H55B H 0.2534 0.7990 0.0031 0.088 Uiso 1 1 calc R . .
H55C H 0.2723 0.6822 0.0505 0.088 Uiso 1 1 calc R . .
C56 C 0.28528(18) 0.4991(6) -0.03277(15) 0.0474(11) Uani 1 1 d . . .
H56A H 0.2809 0.4043 -0.0549 0.071 Uiso 1 1 calc R . .
H56B H 0.3172 0.4766 -0.0027 0.071 Uiso 1 1 calc R . .
H56C H 0.2984 0.5934 -0.0501 0.071 Uiso 1 1 calc R . .
S57 S 0.22734(6) 0.08712(15) -0.09655(5) 0.0552(3) Uani 1 1 d . . .
O58 O 0.28630(13) 0.0246(5) -0.05896(14) 0.0781(11) Uani 1 1 d . . .
C59 C 0.2006(2) -0.0773(5) -0.14007(15) 0.0499(11) Uani 1 1 d . . .
H59A H 0.2308 -0.0918 -0.1623 0.075 Uiso 1 1 calc R . .
H59B H 0.1588 -0.0506 -0.1599 0.075 Uiso 1 1 calc R . .
H59C H 0.1979 -0.1780 -0.1215 0.075 Uiso 1 1 calc R . .
C60 C 0.16199(19) 0.0770(6) -0.06393(17) 0.0560(13) Uani 1 1 d . . .
H60A H 0.1675 0.1600 -0.0377 0.084 Uiso 1 1 calc R . .
H60B H 0.1609 -0.0308 -0.0489 0.084 Uiso 1 1 calc R . .
H60C H 0.1221 0.0962 -0.0875 0.084 Uiso 1 1 calc R . .

loop_
_atom_site_aniso_label
_atom_site_aniso_U_11
_atom_site_aniso_U_22
_atom_site_aniso_U_33
_atom_site_aniso_U_23
_atom_site_aniso_U_13
_atom_site_aniso_U_12
C1 0.0194(16) 0.017(2) 0.0257(17) 0.0025(14) 0.0032(13) 0.0012(14)
C2 0.0158(15) 0.019(2) 0.0234(17) 0.0016(14) 0.0026(12) 0.0034(14)
C3 0.0210(17) 0.015(2) 0.0304(18) 0.0037(14) 0.0041(13) 0.0027(14)
C4 0.0184(16) 0.019(2) 0.0241(17) 0.0011(14) 0.0059(13) 0.0007(14)
C5 0.0234(17) 0.023(2) 0.0274(18) -0.0018(15) 0.0064(14) -0.0003(15)
C6 0.0212(17) 0.018(2) 0.0260(18) 0.0033(14) 0.0018(13) 0.0009(15)
O7 0.0252(12) 0.0270(16) 0.0379(14) -0.0118(12) 0.0073(10) -0.0038(11)
O8 0.0240(13) 0.0418(17) 0.0399(14) -0.0125(12) 0.0082(10) -0.0095(12)
O9 0.0446(16) 0.056(2) 0.0333(15) -0.0188(13) 0.0139(12) -0.0268(14)
O10 0.0496(16) 0.0237(16) 0.0423(15) -0.0099(12) 0.0182(12) -0.0193(13)
C11 0.0256(17) 0.0119(19) 0.0263(17) 0.0020(14) 0.0049(13) 0.0007(14)
C12 0.0238(17) 0.018(2) 0.0239(17) 0.0020(14) 0.0074(13) 0.0017(14)
C13 0.0229(17) 0.025(2) 0.0249(18) 0.0007(15) 0.0075(13) 0.0052(15)
C14 0.0237(18) 0.029(2) 0.0297(19) 0.0029(16) 0.0049(14) 0.0067(15)
C15 0.0268(17) 0.018(2) 0.0284(18) -0.0014(15) 0.0065(14) -0.0029(15)
C16 0.0267(18) 0.020(2) 0.0293(18) -0.0040(15) 0.0122(14) 0.0010(15)
C17 0.0208(16) 0.023(2) 0.0274(18) 0.0018(15) 0.0052(13) 0.0019(14)
N18 0.0340(16) 0.032(2) 0.0268(16) -0.0052(14) 0.0046(12) 0.0018(14)
C19 0.040(2) 0.045(3) 0.030(2) -0.0027(18) 0.0010(16) 0.0055(19)
C20 0.049(2) 0.055(3) 0.029(2) -0.0086(19) 0.0100(17) 0.002(2)
C21 0.0228(17) 0.017(2) 0.0262(18) 0.0015(14) 0.0073(13) -0.0022(14)
C22 0.0310(19) 0.019(2) 0.0281(18) 0.0028(15) 0.0079(14) -0.0026(15)
C23 0.0299(19) 0.021(2) 0.0250(18) 0.0016(15) 0.0022(14) 0.0005(15)
C24 0.0275(18) 0.012(2) 0.037(2) -0.0056(15) 0.0075(15) -0.0032(14)
C25 0.0280(18) 0.021(2) 0.0287(18) -0.0006(15) 0.0113(14) -0.0037(15)
C26 0.0288(18) 0.019(2) 0.0235(17) -0.0014(15) 0.0060(14) 0.0012(15)
N27 0.0208(15) 0.0229(18) 0.0415(17) -0.0002(14) 0.0041(12) -0.0038(12)
C28 0.0285(19) 0.033(2) 0.041(2) -0.0060(18) 0.0016(16) -0.0043(17)
C29 0.0247(19) 0.032(2) 0.057(2) -0.0044(19) 0.0082(17) -0.0039(17)
C30 0.0270(17) 0.0100(19) 0.0292(18) -0.0015(14) 0.0060(14) 0.0007(14)
C31 0.0257(17) 0.0143(19) 0.0253(18) -0.0024(14) 0.0062(13) -0.0006(14)
C32 0.0256(17) 0.020(2) 0.0229(17) 0.0015(15) 0.0044(13) -0.0010(15)
C33 0.0283(18) 0.019(2) 0.0272(18) -0.0022(15) 0.0093(14) -0.0042(15)
C34 0.0220(17) 0.014(2) 0.043(2) -0.0055(16) 0.0103(15) 0.0001(14)
C35 0.0260(18) 0.023(2) 0.0328(19) 0.0054(16) 0.0028(14) 0.0031(15)
C36 0.0285(18) 0.015(2) 0.0315(19) 0.0070(15) 0.0103(14) -0.0030(15)
N37 0.0237(15) 0.032(2) 0.0454(18) 0.0011(15) 0.0047(13) -0.0012(14)
C38 0.026(2) 0.051(3) 0.060(3) -0.016(2) 0.0167(18) -0.0124(19)
C39 0.031(2) 0.043(3) 0.070(3) 0.001(2) -0.0103(19) 0.0021(19)
C40 0.0230(17) 0.018(2) 0.0261(18) -0.0022(14) 0.0072(13) -0.0058(14)
C41 0.0240(17) 0.023(2) 0.0265(18) -0.0021(15) 0.0071(13) -0.0011(15)
C42 0.0190(17) 0.020(2) 0.037(2) 0.0003(16) 0.0057(14) 0.0010(14)
C43 0.0269(18) 0.019(2) 0.0282(18) -0.0011(15) 0.0052(14) -0.0072(15)
C44 0.0297(19) 0.028(2) 0.0275(18) -0.0051(16) 0.0086(14) -0.0021(16)
C45 0.0218(17) 0.019(2) 0.0339(19) -0.0010(15) 0.0079(14) -0.0004(14)
N46 0.0295(16) 0.0297(19) 0.0258(15) -0.0022(13) 0.0025(12) 0.0007(13)
C47 0.032(2) 0.046(3) 0.033(2) -0.0008(18) 0.0004(15) -0.0029(18)
C48 0.040(2) 0.039(3) 0.031(2) -0.0061(18) 0.0046(16) -0.0005(18)
S49 0.0603(7) 0.0519(8) 0.0492(7) 0.0025(6) 0.0064(5) 0.0169(6)
O50 0.113(3) 0.029(2) 0.082(2) 0.0041(17) 0.034(2) 0.0007(19)
C51 0.045(3) 0.074(4) 0.048(3) 0.009(2) 0.0010(19) 0.003(2)
C52 0.040(2) 0.044(3) 0.095(4) -0.009(3) 0.008(2) 0.010(2)
S53 0.0351(6) 0.0452(7) 0.0637(7) 0.0157(6) 0.0175(5) 0.0006(5)
O54 0.0420(17) 0.068(2) 0.082(2) 0.0145(18) -0.0041(15) -0.0019(16)
C55 0.070(3) 0.071(4) 0.037(2) -0.003(2) 0.012(2) 0.027(3)
C56 0.045(2) 0.050(3) 0.049(3) -0.004(2) 0.0137(19) 0.001(2)
S57 0.0575(7) 0.0333(7) 0.0801(8) -0.0109(6) 0.0262(6) -0.0084(5)
O58 0.0289(17) 0.092(3) 0.108(3) -0.027(2) 0.0007(16) -0.0012(16)
C59 0.067(3) 0.034(3) 0.047(2) 0.000(2) 0.008(2) 0.008(2)
C60 0.037(2) 0.062(3) 0.069(3) -0.008(3) 0.010(2) 0.013(2)

loop_
_atom_type_symbol
_atom_type_description
_atom_type_scat_dispersion_real
_atom_type_scat_dispersion_imag
_atom_type_scat_source
C C 0.0033 0.0016 'International Tables Vol C Tables 4.2.6.8 and 6.1.1.4'
H H 0.0000 0.0000 'International Tables Vol C Tables 4.2.6.8 and 6.1.1.4'
O O 0.0106 0.0060 'International Tables Vol C Tables 4.2.6.8 and 6.1.1.4'
N N 0.0061 0.0033 'International Tables Vol C Tables 4.2.6.8 and 6.1.1.4'
S S 0.1246 0.1234 'International Tables Vol C Tables 4.2.6.8 and 6.1.1.4'

loop_
_geom_angle_atom_site_label_1
_geom_angle_atom_site_label_2
_geom_angle_atom_site_label_3
_geom_angle
_geom_angle_site_symmetry_1
_geom_angle_site_symmetry_3
_geom_angle_publ_flag
C11 C1 C2 121.7(3) . . ?
C11 C1 C6 120.8(3) . . ?
C2 C1 C6 117.4(3) . . ?
O7 C2 C1 124.6(3) . . ?
O7 C2 C3 115.8(3) . . ?
C1 C2 C3 119.7(3) . . ?
O8 C3 C4 125.4(3) . . ?
O8 C3 C2 115.6(3) . . ?
C4 C3 C2 118.6(3) . . ?
C30 C4 C3 121.6(3) . . ?
C30 C4 C5 120.9(3) . . ?
C3 C4 C5 117.5(3) . . ?
O9 C5 C4 125.0(3) . . ?
O9 C5 C6 115.9(3) . . ?
C4 C5 C6 118.9(3) . . ?
O10 C6 C1 124.4(3) . . ?
O10 C6 C5 116.1(3) . . ?
C1 C6 C5 119.5(3) . . ?
C1 C11 C21 121.1(3) . . ?
C1 C11 C12 120.7(3) . . ?
C21 C11 C12 118.2(3) . . ?
C13 C12 C17 116.3(3) . . ?
C13 C12 C11 121.4(3) . . ?
C17 C12 C11 122.3(3) . . ?
C14 C13 C12 122.5(3) . . ?
C13 C14 C15 121.3(3) . . ?
N18 C15 C16 121.3(3) . . ?
N18 C15 C14 121.9(3) . . ?
C16 C15 C14 116.8(3) . . ?
C17 C16 C15 120.8(3) . . ?
C16 C17 C12 122.3(3) . . ?
C15 N18 C20 121.3(3) . . ?
C15 N18 C19 120.8(3) . . ?
C20 N18 C19 117.8(3) . . ?
C22 C21 C26 115.2(3) . . ?
C22 C21 C11 121.6(3) . . ?
C26 C21 C11 123.2(3) . . ?
C23 C22 C21 122.3(3) . . ?
C22 C23 C24 121.5(3) . . ?
N27 C24 C23 121.3(3) . . ?
N27 C24 C25 121.7(3) . . ?
C23 C24 C25 117.1(3) . . ?
C26 C25 C24 120.1(3) . . ?
C25 C26 C21 123.7(3) . . ?
C24 N27 C28 120.3(3) . . ?
C24 N27 C29 123.3(3) . . ?
C28 N27 C29 116.1(3) . . ?
C4 C30 C31 122.4(3) . . ?
C4 C30 C40 120.5(3) . . ?
C31 C30 C40 117.0(3) . . ?
C36 C31 C32 115.5(3) . . ?
C36 C31 C30 122.2(3) . . ?
C32 C31 C30 122.3(3) . . ?
C33 C32 C31 123.1(3) . . ?
C32 C33 C34 120.1(3) . . ?
N37 C34 C35 122.3(3) . . ?
N37 C34 C33 120.3(3) . . ?
C35 C34 C33 117.3(3) . . ?
C36 C35 C34 121.1(3) . . ?
C35 C36 C31 122.7(3) . . ?
C34 N37 C38 121.9(3) . . ?
C34 N37 C39 120.6(3) . . ?
C38 N37 C39 117.5(3) . . ?
C45 C40 C41 116.4(3) . . ?
C45 C40 C30 121.9(3) . . ?
C41 C40 C30 121.7(3) . . ?
C42 C41 C40 122.1(3) . . ?
C41 C42 C43 121.5(3) . . ?
N46 C43 C44 121.2(3) . . ?
N46 C43 C42 122.4(3) . . ?
C44 C43 C42 116.4(3) . . ?
C45 C44 C43 120.9(3) . . ?
C44 C45 C40 122.6(3) . . ?
C43 N46 C48 121.4(3) . . ?
C43 N46 C47 120.6(3) . . ?
C48 N46 C47 118.0(3) . . ?
O50 S49 C51 107.1(2) . . ?
O50 S49 C52 105.8(2) . . ?
C51 S49 C52 97.5(2) . . ?
O54 S53 C56 106.66(19) . . ?
O54 S53 C55 108.0(2) . . ?
C56 S53 C55 95.4(2) . . ?
O58 S57 C60 105.8(2) . . ?
O58 S57 C59 107.4(2) . . ?
C60 S57 C59 96.4(2) . . ?

loop_
_geom_bond_atom_site_label_1
_geom_bond_atom_site_label_2
_geom_bond_distance
_geom_bond_site_symmetry_2
_geom_bond_publ_flag
C1 C11 1.440(4) . ?
C1 C2 1.455(4) . ?
C1 C6 1.459(4) . ?
C2 O7 1.240(4) . ?
C2 C3 1.559(4) . ?
C3 O8 1.237(4) . ?
C3 C4 1.464(4) . ?
C4 C30 1.429(4) . ?
C4 C5 1.477(4) . ?
C5 O9 1.231(4) . ?
C5 C6 1.545(5) . ?
C6 O10 1.234(4) . ?
C11 C21 1.453(4) . ?
C11 C12 1.464(4) . ?
C12 C13 1.415(4) . ?
C12 C17 1.422(4) . ?
C13 C14 1.363(4) . ?
C14 C15 1.437(5) . ?
C15 N18 1.357(4) . ?
C15 C16 1.426(4) . ?
C16 C17 1.383(4) . ?
N18 C20 1.462(4) . ?
N18 C19 1.466(4) . ?
C21 C22 1.421(4) . ?
C21 C26 1.422(4) . ?
C22 C23 1.373(4) . ?
C23 C24 1.416(5) . ?
C24 N27 1.364(4) . ?
C24 C25 1.436(4) . ?
C25 C26 1.364(4) . ?
N27 C28 1.476(4) . ?
N27 C29 1.484(4) . ?
C30 C31 1.458(4) . ?
C30 C40 1.475(4) . ?
C31 C36 1.412(4) . ?
C31 C32 1.419(4) . ?
C32 C33 1.382(4) . ?
C33 C34 1.428(4) . ?
C34 N37 1.371(4) . ?
C34 C35 1.416(5) . ?
C35 C36 1.378(4) . ?
N37 C38 1.447(5) . ?
N37 C39 1.479(5) . ?
C40 C45 1.404(4) . ?
C40 C41 1.427(4) . ?
C41 C42 1.367(4) . ?
C42 C43 1.434(5) . ?
C43 N46 1.353(4) . ?
C43 C44 1.431(4) . ?
C44 C45 1.383(4) . ?
N46 C48 1.466(4) . ?
N46 C47 1.468(4) . ?
S49 O50 1.527(3) . ?
S49 C51 1.769(4) . ?
S49 C52 1.774(4) . ?
S53 O54 1.505(3) . ?
S53 C56 1.776(4) . ?
S53 C55 1.776(5) . ?
S57 O58 1.524(3) . ?
S57 C60 1.773(4) . ?
S57 C59 1.781(4) . ?

loop_
_cod_related_entry_id
_cod_related_entry_database
_cod_related_entry_code
1 ChemSpider 30660738
